data_4333933
loop_
_publ_author_name
'Zhaoli Xue'
'Daiki Kuzuhara'
'Shinya Ikeda'
'Tetsuo Okujima'
'Shigeki Mori'
'Hidemitsu Uno'
'Hiroko Yamada'

_publ_contact_author_address
;
 Graduate School of Science and Engeneering, Ehime University,
 Matsuyama 790-8577, Japan
;
_publ_contact_author_email uno@ehime-u.ac.jp
_publ_contact_author_fax +81-89-927-9610
_publ_contact_author_name 'Prof. Hidemitsu Uno'
_publ_contact_author_phone +81-89-927-9610
_publ_section_title
;
 Synthesis and Characterization of New Platinum(II) and Platinum(IV)
 Triphyrin Complexes
;
_journal_name_full 'Inorganic Chemistry'
_journal_page_first 1688
_journal_page_last 1690
_journal_paper_doi 10.1021/ic302624h
_journal_volume 52
_journal_year 2013
_chemical_formula_moiety '2(C56 H40 Cl3 N3 Pt), C7 H8'
_chemical_formula_sum 'C119 H88 Cl6 N6 Pt2'
_chemical_formula_weight 2204.94
_space_group_IT_number 14
_symmetry_cell_setting monoclinic
_symmetry_Int_Tables_number 14
_symmetry_space_group_name_Hall '-P 2ybc'
_symmetry_space_group_name_H-M 'P 1 21/c 1'
_atom_sites_solution_hydrogens geom
_atom_sites_solution_primary direct
_atom_sites_solution_secondary difmap
_cell_angle_alpha 90.0000
_cell_angle_beta 117.9834(7)
_cell_angle_gamma 90.0000
_cell_formula_units_Z 2
_cell_length_a 22.2104(5)
_cell_length_b 10.30782(19)
_cell_length_c 22.8883(5)
_cell_measurement_reflns_used 41095
_cell_measurement_temperature 100
_cell_measurement_theta_max 25.36
_cell_measurement_theta_min 3.12
_cell_volume 4627.42(17)
_diffrn_ambient_temperature 100
_diffrn_detector_area_resol_mean 10.000
_diffrn_measured_fraction_theta_full 0.998
_diffrn_measured_fraction_theta_max 0.998
_diffrn_measurement_device_type 'Rigaku R-AXIS RAPID'
_diffrn_measurement_method \w
_diffrn_radiation_monochromator graphite
_diffrn_radiation_source 'VariMax 50 kV 24 mA Rotating anode'
_diffrn_radiation_type 'Mo K\a'
_diffrn_radiation_wavelength 0.71075
_diffrn_reflns_av_R_equivalents 0.0680
_diffrn_reflns_av_sigmaI/netI 0.0369
_diffrn_reflns_limit_h_max 26
_diffrn_reflns_limit_h_min -26
_diffrn_reflns_limit_k_max 12
_diffrn_reflns_limit_k_min -11
_diffrn_reflns_limit_l_max 27
_diffrn_reflns_limit_l_min -27
_diffrn_reflns_number 64211
_diffrn_reflns_theta_full 25.35
_diffrn_reflns_theta_max 25.35
_exptl_absorpt_coefficient_mu 3.238
_exptl_absorpt_correction_T_max 0.968
_exptl_absorpt_correction_T_min 0.733
_exptl_absorpt_correction_type multi-scan
_exptl_absorpt_process_details 'ABSCOR (Rigaku, 1995)'
_exptl_crystal_colour brown
_exptl_crystal_density_diffrn 1.582
_exptl_crystal_description needle
_exptl_crystal_F_000 2204.00
_exptl_crystal_size_max 0.090
_exptl_crystal_size_mid 0.020
_exptl_crystal_size_min 0.010
_refine_diff_density_max 2.892
_refine_diff_density_min -1.948
_refine_diff_density_rms 0.114
_refine_ls_extinction_method none
_refine_ls_goodness_of_fit_ref 1.051
_refine_ls_hydrogen_treatment constr
_refine_ls_number_parameters 688
_refine_ls_number_reflns 8468
_refine_ls_number_restraints 461
_refine_ls_restrained_S_all 1.038
_refine_ls_R_factor_all 0.0632
_refine_ls_R_factor_gt 0.0466
_refine_ls_shift/su_max 0.000
_refine_ls_shift/su_mean 0.000
_refine_ls_structure_factor_coef Fsqd
_refine_ls_weighting_details 'calc w=1/[\s^2^(Fo^2^)+(0.0125P)^2^+31.4389P] where P=(Fo^2^+2Fc^2^)/3'
_refine_ls_weighting_scheme calc
_refine_ls_wR_factor_gt 0.0868
_refine_ls_wR_factor_ref 0.0931
_reflns_number_gt 6734
_reflns_number_total 8468
_reflns_threshold_expression F^2^>2.0\s(F^2^)
_cod_data_source_file ic302624h_si_002_3.cif
_cod_data_source_block PtIV-TriP
_cod_depositor_comments
;
The following automatic conversions were performed:

data name '_iucr_refine_instruction_details' was replaced with
'_iucr_refine_instructions_details' as specified in the replacement
file 'data/replacement-values/replacement_tags.lst'.

Automatic conversion script
Id: cif_correct_tags 9268 2022-04-12 08:56:07Z antanas 
;
_cod_original_cell_volume 4627.41(16)
_cod_database_code 4333933

loop_
_symmetry_equiv_pos_as_xyz
'x, y, z'
'-x, y+1/2, -z+1/2'
'-x, -y, -z'
'x, -y-1/2, z-1/2'

loop_
_atom_site_label
_atom_site_type_symbol
_atom_site_fract_x
_atom_site_fract_y
_atom_site_fract_z
_atom_site_U_iso_or_equiv
_atom_site_adp_type
_atom_site_occupancy
_atom_site_symmetry_multiplicity
_atom_site_calc_flag
_atom_site_refinement_flags
_atom_site_disorder_assembly
_atom_site_disorder_group
Pt1 Pt 0.195607(11) 0.24330(2) 0.472743(11) 0.03161(8) Uani 1 1 d . . .
Cl1 Cl 0.22996(8) 0.23365(15) 0.39099(8) 0.0406(4) Uani 1 1 d . . .
Cl2 Cl 0.27956(8) 0.09012(16) 0.52984(9) 0.0432(4) Uani 1 1 d . . .
Cl3 Cl 0.12220(8) 0.07108(15) 0.42199(8) 0.0388(4) Uani 1 1 d . . .
N1 N 0.1593(2) 0.2621(5) 0.5378(2) 0.0340(11) Uani 1 1 d . . .
N2 N 0.1264(2) 0.3788(5) 0.4254(3) 0.0369(13) Uani 1 1 d . . .
N3 N 0.2535(2) 0.4011(5) 0.5142(3) 0.0334(12) Uani 1 1 d . . .
C1 C 0.1962(3) 0.2397(6) 0.6042(3) 0.0346(13) Uani 1 1 d . A .
C2 C 0.1469(3) 0.2067(6) 0.6272(3) 0.0344(14) Uani 1 1 d . . .
C3 C 0.0807(3) 0.2212(6) 0.5726(3) 0.0336(14) Uani 1 1 d . . .
C4 C 0.0897(3) 0.2576(6) 0.5162(3) 0.0302(12) Uani 1 1 d . . .
C5 C 0.0405(3) 0.3003(5) 0.4520(3) 0.0294(13) Uani 1 1 d . . .
C6 C 0.0595(3) 0.3674(5) 0.4097(3) 0.0313(14) Uani 1 1 d . . .
C7 C 0.0215(3) 0.4525(6) 0.3525(3) 0.0330(14) Uani 1 1 d . . .
C8 C 0.0701(3) 0.5237(6) 0.3428(3) 0.0321(13) Uani 1 1 d . . .
C9 C 0.1372(3) 0.4804(6) 0.3925(3) 0.0323(14) Uani 1 1 d . . .
C10 C 0.2027(3) 0.5324(5) 0.4144(3) 0.0314(13) Uani 1 1 d . . .
C11 C 0.2574(3) 0.4979(6) 0.4750(3) 0.0342(14) Uani 1 1 d . . .
C12 C 0.3234(3) 0.5613(6) 0.5104(3) 0.0375(15) Uani 1 1 d . . .
C13 C 0.3563(3) 0.5005(6) 0.5734(3) 0.0384(15) Uani 1 1 d . . .
C14 C 0.3093(3) 0.4047(6) 0.5764(3) 0.0340(14) Uani 1 1 d . . .
C15 C 0.3158(3) 0.3322(6) 0.6316(3) 0.0372(15) Uani 1 1 d . A .
C16 C 0.2676(3) 0.2573(6) 0.6423(3) 0.0375(14) Uani 1 1 d . . .
C17 C 0.1530(3) 0.1721(6) 0.6890(3) 0.0403(15) Uani 1 1 d . . .
H17 H 0.1967 0.1654 0.7265 0.048 Uiso 1 1 calc R . .
C18 C 0.0951(3) 0.1479(7) 0.6947(4) 0.0453(17) Uani 1 1 d . . .
H18 H 0.0993 0.1204 0.7361 0.054 Uiso 1 1 calc R . .
C19 C 0.0305(3) 0.1632(6) 0.6411(3) 0.0410(16) Uani 1 1 d . . .
H19 H -0.0086 0.1469 0.6467 0.049 Uiso 1 1 calc R . .
C20 C 0.0223(3) 0.2011(6) 0.5804(3) 0.0377(15) Uani 1 1 d . . .
H20 H -0.0220 0.2137 0.5444 0.045 Uiso 1 1 calc R . .
C21 C -0.0479(3) 0.4673(6) 0.3094(3) 0.0369(15) Uani 1 1 d . . .
H21 H -0.0812 0.4199 0.3154 0.044 Uiso 1 1 calc R . .
C22 C -0.0662(3) 0.5533(7) 0.2577(3) 0.0446(17) Uani 1 1 d . . .
H22 H -0.1132 0.5632 0.2271 0.054 Uiso 1 1 calc R . .
C23 C -0.0189(3) 0.6255(6) 0.2488(3) 0.0394(15) Uani 1 1 d . . .
H23 H -0.0339 0.6845 0.2128 0.047 Uiso 1 1 calc R . .
C24 C 0.0490(3) 0.6136(6) 0.2908(3) 0.0389(15) Uani 1 1 d . . .
H24 H 0.0814 0.6649 0.2850 0.047 Uiso 1 1 calc R . .
C25 C 0.3557(3) 0.6595(7) 0.4932(3) 0.0419(16) Uani 1 1 d . . .
H25 H 0.3319 0.7041 0.4523 0.050 Uiso 1 1 calc R . .
C26 C 0.4217(3) 0.6905(7) 0.5361(4) 0.0518(19) Uani 1 1 d . . .
H26 H 0.4449 0.7534 0.5237 0.062 Uiso 1 1 calc R . .
C27 C 0.4556(4) 0.6303(8) 0.5980(4) 0.0535(19) Uani 1 1 d . . .
H27 H 0.5014 0.6543 0.6272 0.064 Uiso 1 1 calc R . .
C28 C 0.4239(3) 0.5360(7) 0.6179(4) 0.0449(17) Uani 1 1 d . . .
H28 H 0.4473 0.4967 0.6603 0.054 Uiso 1 1 calc R . .
C29 C -0.0330(3) 0.2902(5) 0.4348(3) 0.0294(13) Uani 1 1 d . . .
C30 C -0.0664(3) 0.1715(6) 0.4170(3) 0.0362(15) Uani 1 1 d . . .
H30 H -0.0440 0.0977 0.4115 0.043 Uiso 1 1 calc R . .
C31 C -0.1329(3) 0.1611(6) 0.4074(4) 0.0449(17) Uani 1 1 d . . .
H31 H -0.1555 0.0797 0.3952 0.054 Uiso 1 1 calc R . .
C32 C -0.1669(3) 0.2666(7) 0.4152(3) 0.0407(15) Uani 1 1 d . . .
C33 C -0.1345(3) 0.3855(6) 0.4298(3) 0.0390(16) Uani 1 1 d . . .
H33 H -0.1578 0.4599 0.4334 0.047 Uiso 1 1 calc R . .
C34 C -0.0683(3) 0.3974(6) 0.4394(3) 0.0352(14) Uani 1 1 d . . .
H34 H -0.0469 0.4801 0.4493 0.042 Uiso 1 1 calc R . .
C35 C -0.2388(3) 0.2532(8) 0.4064(4) 0.062(2) Uani 1 1 d . . .
H35A H -0.2486 0.3259 0.4283 0.092 Uiso 1 1 calc R . .
H35B H -0.2428 0.1714 0.4262 0.092 Uiso 1 1 calc R . .
H35C H -0.2715 0.2537 0.3592 0.092 Uiso 1 1 calc R . .
C36 C 0.2095(3) 0.6410(6) 0.3750(3) 0.0320(14) Uani 1 1 d . . .
C37 C 0.2057(3) 0.7704(6) 0.3914(3) 0.0368(14) Uani 1 1 d . . .
H37 H 0.1975 0.7897 0.4276 0.044 Uiso 1 1 calc R . .
C38 C 0.2138(3) 0.8702(6) 0.3555(3) 0.0405(16) Uani 1 1 d . . .
H38 H 0.2121 0.9576 0.3678 0.049 Uiso 1 1 calc R . .
C39 C 0.2246(3) 0.8435(6) 0.3011(3) 0.0411(16) Uani 1 1 d . . .
C40 C 0.2259(3) 0.7156(7) 0.2840(3) 0.0424(16) Uani 1 1 d . . .
H40 H 0.2312 0.6962 0.2461 0.051 Uiso 1 1 calc R . .
C41 C 0.2197(3) 0.6150(6) 0.3208(3) 0.0374(15) Uani 1 1 d . . .
H41 H 0.2224 0.5278 0.3089 0.045 Uiso 1 1 calc R . .
C42 C 0.2352(4) 0.9523(7) 0.2629(4) 0.058(2) Uani 1 1 d . . .
H42A H 0.2827 0.9522 0.2713 0.086 Uiso 1 1 calc R . .
H42B H 0.2249 1.0354 0.2771 0.086 Uiso 1 1 calc R . .
H42C H 0.2049 0.9401 0.2155 0.086 Uiso 1 1 calc R . .
C43 C 0.3841(3) 0.3466(6) 0.6907(3) 0.0381(15) Uani 1 1 d . . .
C44 C 0.4379(3) 0.2677(7) 0.7014(3) 0.0475(17) Uani 1 1 d . A .
H44 H 0.4314 0.1984 0.6717 0.057 Uiso 1 1 calc R . .
C45 C 0.5016(3) 0.2875(7) 0.7549(4) 0.0522(19) Uani 1 1 d . . .
H45 H 0.5381 0.2317 0.7611 0.063 Uiso 1 1 calc R A .
C46 C 0.5130(3) 0.3857(8) 0.7990(3) 0.0502(19) Uani 1 1 d . A .
C47 C 0.4599(4) 0.4664(8) 0.7893(4) 0.055(2) Uani 1 1 d . . .
H47 H 0.4668 0.5354 0.8193 0.066 Uiso 1 1 calc R A .
C48 C 0.3955(3) 0.4469(8) 0.7352(3) 0.0507(18) Uani 1 1 d . A .
H48 H 0.3590 0.5031 0.7287 0.061 Uiso 1 1 calc R . .
C49 C 0.5833(4) 0.4082(9) 0.8581(4) 0.075(3) Uani 1 1 d . . .
H49A H 0.6119 0.3316 0.8647 0.113 Uiso 1 1 calc R A .
H49B H 0.5783 0.4234 0.8979 0.113 Uiso 1 1 calc R . .
H49C H 0.6046 0.4840 0.8496 0.113 Uiso 1 1 calc R . .
C50 C 0.2982(3) 0.1775(6) 0.7060(3) 0.0452(13) Uani 0.50 1 d PDU A 1
C51 C 0.3077(10) 0.0489(12) 0.6934(8) 0.049(3) Uani 0.50 1 d PDU A 1
H51 H 0.2911 0.0217 0.6488 0.058 Uiso 0.50 1 calc PR A 1
C52 C 0.3409(10) -0.0416(15) 0.7443(7) 0.051(3) Uani 0.50 1 d PDU A 1
H52 H 0.3460 -0.1291 0.7344 0.062 Uiso 0.50 1 calc PR A 1
C53 C 0.3659(9) -0.0016(13) 0.8089(6) 0.049(3) Uani 0.50 1 d PDU A 1
C54 C 0.3553(10) 0.1218(14) 0.8239(7) 0.047(3) Uani 0.50 1 d PDU A 1
H54 H 0.3711 0.1474 0.8686 0.057 Uiso 0.50 1 calc PR A 1
C55 C 0.3203(13) 0.2109(14) 0.7715(6) 0.049(3) Uani 0.50 1 d PDU A 1
H55 H 0.3117 0.2961 0.7816 0.059 Uiso 0.50 1 calc PR A 1
C56 C 0.4028(9) -0.1011(15) 0.8660(7) 0.059(3) Uani 0.50 1 d PDU A 1
H56A H 0.4050 -0.0668 0.9068 0.089 Uiso 0.50 1 calc PR A 1
H56B H 0.4492 -0.1160 0.8725 0.089 Uiso 0.50 1 calc PR A 1
H56C H 0.3776 -0.1831 0.8544 0.089 Uiso 0.50 1 calc PR A 1
C50A C 0.2982(3) 0.1775(6) 0.7060(3) 0.0452(13) Uani 0.50 1 d PDU A 2
C51A C 0.3088(11) 0.0470(12) 0.7053(7) 0.048(3) Uani 0.50 1 d PDU A 2
H51A H 0.2920 0.0034 0.6640 0.058 Uiso 0.50 1 calc PR A 2
C52A C 0.3438(11) -0.0236(15) 0.7638(7) 0.054(3) Uani 0.50 1 d PDU A 2
H52A H 0.3535 -0.1131 0.7626 0.064 Uiso 0.50 1 calc PR A 2
C53A C 0.3637(10) 0.0378(14) 0.8222(7) 0.054(3) Uani 0.50 1 d PDU A 2
C54A C 0.3513(10) 0.1675(15) 0.8260(7) 0.050(3) Uani 0.50 1 d PDU A 2
H54A H 0.3630 0.2067 0.8675 0.060 Uiso 0.50 1 calc PR A 2
C55A C 0.3207(12) 0.2419(15) 0.7666(6) 0.048(3) Uani 0.50 1 d PDU A 2
H55A H 0.3157 0.3332 0.7680 0.058 Uiso 0.50 1 calc PR A 2
C56A C 0.4029(9) -0.0407(16) 0.8873(7) 0.068(3) Uani 0.50 1 d PDU A 2
H56D H 0.4445 -0.0770 0.8892 0.102 Uiso 0.50 1 calc PR A 2
H56E H 0.3739 -0.1113 0.8885 0.102 Uiso 0.50 1 calc PR A 2
H56F H 0.4149 0.0168 0.9253 0.102 Uiso 0.50 1 calc PR A 2
C57 C 0.5079(13) 0.901(3) 0.4656(13) 0.173(8) Uani 0.50 1 d PDU B -1
C58 C 0.5392(12) 0.986(3) 0.5215(13) 0.150(8) Uani 0.50 1 d PDU B -1
H58 H 0.5866 0.9842 0.5515 0.180 Uiso 0.50 1 calc PR B -1
C59 C 0.4938(15) 1.070(3) 0.5279(14) 0.183(9) Uani 0.50 1 d PDU B -1
H59 H 0.5121 1.1289 0.5641 0.220 Uiso 0.50 1 calc PR B -1
C60 C 0.4248(14) 1.076(3) 0.4862(16) 0.172(9) Uani 0.50 1 d PDU B -1
H60 H 0.3976 1.1348 0.4959 0.206 Uiso 0.50 1 calc PR B -1
C61 C 0.3946(11) 1.000(3) 0.4312(13) 0.138(7) Uani 0.50 1 d PDU B -1
H61 H 0.3480 1.0100 0.3996 0.166 Uiso 0.50 1 calc PR B -1
C62 C 0.4349(13) 0.907(3) 0.4239(11) 0.154(8) Uani 0.50 1 d PDU B -1
H62 H 0.4140 0.8437 0.3900 0.185 Uiso 0.50 1 calc PR B -1
C63 C 0.5556(14) 0.798(3) 0.4634(16) 0.174(10) Uani 0.50 1 d PDU B -1
H63A H 0.5528 0.7201 0.4866 0.262 Uiso 0.50 1 calc PR B -1
H63B H 0.6024 0.8312 0.4851 0.262 Uiso 0.50 1 calc PR B -1
H63C H 0.5424 0.7766 0.4173 0.262 Uiso 0.50 1 calc PR B -1

loop_
_atom_site_aniso_label
_atom_site_aniso_U_11
_atom_site_aniso_U_22
_atom_site_aniso_U_33
_atom_site_aniso_U_23
_atom_site_aniso_U_13
_atom_site_aniso_U_12
Pt1 0.02383(11) 0.03325(13) 0.03226(13) -0.00449(11) 0.00860(9) 0.00385(11)
Cl1 0.0426(8) 0.0371(8) 0.0479(9) -0.0073(7) 0.0262(7) -0.0007(7)
Cl2 0.0352(8) 0.0424(9) 0.0472(10) 0.0037(7) 0.0152(8) 0.0131(7)
Cl3 0.0372(8) 0.0329(8) 0.0445(9) -0.0072(7) 0.0178(7) -0.0028(7)
N1 0.024(2) 0.036(3) 0.034(3) -0.001(2) 0.007(2) 0.002(2)
N2 0.029(3) 0.035(3) 0.042(3) -0.007(2) 0.013(2) -0.002(2)
N3 0.024(3) 0.035(3) 0.036(3) 0.002(2) 0.010(2) 0.003(2)
C1 0.028(3) 0.037(3) 0.033(3) 0.001(3) 0.010(2) 0.005(3)
C2 0.029(3) 0.034(3) 0.035(3) -0.003(3) 0.011(3) 0.005(3)
C3 0.028(3) 0.033(3) 0.034(3) -0.004(3) 0.010(3) 0.002(3)
C4 0.026(3) 0.028(3) 0.031(3) -0.004(3) 0.008(2) 0.004(3)
C5 0.023(3) 0.026(3) 0.034(3) -0.009(2) 0.008(3) -0.004(2)
C6 0.022(3) 0.027(3) 0.037(3) -0.007(3) 0.007(3) 0.001(2)
C7 0.028(3) 0.035(3) 0.029(3) -0.005(3) 0.007(3) 0.001(3)
C8 0.028(3) 0.031(3) 0.032(3) -0.004(3) 0.009(3) 0.002(3)
C9 0.038(3) 0.027(3) 0.041(4) -0.002(3) 0.025(3) -0.004(3)
C10 0.033(3) 0.025(3) 0.038(3) -0.003(3) 0.018(3) -0.001(2)
C11 0.041(3) 0.032(3) 0.037(4) -0.009(3) 0.024(3) -0.006(3)
C12 0.028(3) 0.040(4) 0.037(4) 0.001(3) 0.010(3) 0.001(3)
C13 0.028(3) 0.041(4) 0.042(4) -0.002(3) 0.013(3) 0.002(3)
C14 0.018(3) 0.036(3) 0.037(4) -0.003(3) 0.004(3) 0.002(2)
C15 0.035(3) 0.039(4) 0.040(4) 0.002(3) 0.019(3) 0.007(3)
C16 0.032(3) 0.036(3) 0.038(3) -0.002(3) 0.011(3) 0.007(3)
C17 0.032(3) 0.048(4) 0.039(4) 0.003(3) 0.014(3) 0.006(3)
C18 0.049(4) 0.044(4) 0.045(4) 0.001(3) 0.024(4) 0.003(3)
C19 0.037(4) 0.039(4) 0.048(4) -0.005(3) 0.021(3) -0.001(3)
C20 0.031(3) 0.033(3) 0.043(4) -0.004(3) 0.013(3) 0.003(3)
C21 0.030(3) 0.038(3) 0.036(4) -0.005(3) 0.011(3) -0.001(3)
C22 0.037(4) 0.046(4) 0.034(4) 0.000(3) 0.003(3) 0.000(3)
C23 0.039(4) 0.038(4) 0.030(3) 0.002(3) 0.007(3) -0.001(3)
C24 0.042(4) 0.034(3) 0.043(4) -0.002(3) 0.021(3) 0.001(3)
C25 0.035(4) 0.051(4) 0.042(4) 0.003(3) 0.020(3) -0.005(3)
C26 0.036(4) 0.059(5) 0.052(5) -0.004(4) 0.014(3) -0.012(3)
C27 0.035(4) 0.068(5) 0.049(5) -0.008(4) 0.013(3) -0.010(4)
C28 0.027(3) 0.061(5) 0.045(4) -0.007(3) 0.015(3) -0.003(3)
C29 0.020(3) 0.032(3) 0.030(3) -0.004(2) 0.006(2) -0.002(2)
C30 0.030(3) 0.032(3) 0.042(4) -0.010(3) 0.014(3) -0.001(3)
C31 0.038(4) 0.037(4) 0.062(5) -0.013(3) 0.025(4) -0.011(3)
C32 0.029(3) 0.047(4) 0.045(4) -0.013(3) 0.017(3) -0.005(3)
C33 0.026(3) 0.041(4) 0.042(4) -0.006(3) 0.010(3) 0.007(3)
C34 0.029(3) 0.030(3) 0.038(4) -0.005(3) 0.008(3) 0.000(3)
C35 0.039(4) 0.064(5) 0.089(6) -0.015(5) 0.036(4) -0.004(4)
C36 0.025(3) 0.031(3) 0.038(4) 0.001(3) 0.013(3) 0.001(2)
C37 0.033(3) 0.037(4) 0.041(3) -0.005(3) 0.017(3) 0.000(3)
C38 0.034(4) 0.035(4) 0.050(4) 0.001(3) 0.018(3) 0.002(3)
C39 0.029(3) 0.042(4) 0.048(4) 0.004(3) 0.014(3) 0.000(3)
C40 0.036(3) 0.053(4) 0.045(4) -0.002(3) 0.024(3) 0.002(3)
C41 0.034(3) 0.036(3) 0.041(4) -0.009(3) 0.016(3) 0.001(3)
C42 0.056(5) 0.054(5) 0.075(6) 0.018(4) 0.041(4) -0.003(4)
C43 0.033(3) 0.046(4) 0.039(4) -0.002(3) 0.020(3) -0.003(3)
C44 0.035(3) 0.051(4) 0.048(4) 0.005(3) 0.012(3) -0.003(3)
C45 0.031(3) 0.061(5) 0.057(4) 0.008(4) 0.014(3) 0.000(3)
C46 0.034(4) 0.066(5) 0.038(4) 0.009(4) 0.006(3) -0.011(4)
C47 0.050(4) 0.075(5) 0.042(4) -0.011(4) 0.022(4) -0.018(4)
C48 0.034(4) 0.075(5) 0.044(4) -0.004(4) 0.019(3) -0.003(4)
C49 0.047(5) 0.094(7) 0.059(6) 0.012(5) 0.003(4) -0.011(5)
C50 0.031(2) 0.055(3) 0.047(2) 0.009(2) 0.017(2) 0.001(2)
C51 0.038(4) 0.056(4) 0.052(4) 0.013(3) 0.022(4) 0.000(4)
C52 0.045(4) 0.056(4) 0.052(4) 0.010(4) 0.022(4) 0.001(4)
C53 0.043(4) 0.056(4) 0.051(4) 0.007(4) 0.023(4) -0.001(4)
C54 0.039(4) 0.052(5) 0.049(4) 0.008(4) 0.019(4) -0.001(5)
C55 0.039(4) 0.058(4) 0.046(4) 0.011(4) 0.017(3) 0.000(4)
C56 0.056(5) 0.062(6) 0.057(5) 0.011(5) 0.023(4) 0.009(5)
C50A 0.031(2) 0.055(3) 0.047(2) 0.009(2) 0.017(2) 0.001(2)
C51A 0.038(4) 0.056(4) 0.052(4) 0.014(4) 0.022(4) -0.002(4)
C52A 0.046(4) 0.058(4) 0.054(4) 0.011(4) 0.022(4) -0.002(4)
C53A 0.045(4) 0.060(5) 0.054(4) 0.010(4) 0.020(4) -0.006(4)
C54A 0.040(4) 0.063(5) 0.046(4) 0.009(4) 0.018(4) -0.006(5)
C55A 0.039(4) 0.060(4) 0.045(4) 0.008(4) 0.020(3) -0.003(4)
C56A 0.061(5) 0.069(5) 0.062(5) 0.017(5) 0.019(4) -0.006(5)
C57 0.177(12) 0.186(13) 0.171(13) 0.042(10) 0.094(11) -0.032(10)
C58 0.161(12) 0.159(14) 0.160(13) 0.042(10) 0.101(10) -0.043(10)
C59 0.193(13) 0.181(14) 0.178(14) 0.033(11) 0.089(11) -0.034(11)
C60 0.182(13) 0.181(14) 0.166(13) 0.044(10) 0.094(11) -0.016(11)
C61 0.140(11) 0.154(13) 0.132(12) 0.048(10) 0.073(10) -0.048(9)
C62 0.163(12) 0.176(13) 0.134(12) 0.057(10) 0.079(10) -0.036(10)
C63 0.160(17) 0.18(2) 0.18(2) -0.013(17) 0.076(17) -0.054(15)

loop_
_atom_type_symbol
_atom_type_description
_atom_type_scat_dispersion_real
_atom_type_scat_dispersion_imag
_atom_type_scat_source
C C 0.0033 0.0016
;
International Tables for Crystallography
(1992, Vol. C, Tables 4.2.6.8 and 6.1.1.4)
;
H H 0.0000 0.0000
;
International Tables for Crystallography
(1992, Vol. C, Table 6.1.1.4)
;
Cl Cl 0.1484 0.1585
;
International Tables for Crystallography
(1992, Vol. C, Tables 4.2.6.8 and 6.1.1.4)
;
N N 0.0061 0.0033
;
International Tables for Crystallography
(1992, Vol. C, Tables 4.2.6.8 and 6.1.1.4)
;
Pt Pt -1.7033 8.3905
;
International Tables for Crystallography
(1992, Vol. C, Tables 4.2.6.8 and 6.1.1.4)
;

loop_
_geom_angle_atom_site_label_1
_geom_angle_atom_site_label_2
_geom_angle_atom_site_label_3
_geom_angle
N2 Pt1 N1 81.9(2)
N2 Pt1 N3 81.3(2)
N1 Pt1 N3 87.8(2)
N2 Pt1 Cl3 94.78(15)
N1 Pt1 Cl3 90.74(14)
N3 Pt1 Cl3 175.93(14)
N2 Pt1 Cl2 177.99(15)
N1 Pt1 Cl2 98.28(14)
N3 Pt1 Cl2 96.75(14)
Cl3 Pt1 Cl2 87.22(6)
N2 Pt1 Cl1 93.06(16)
N1 Pt1 Cl1 174.92(14)
N3 Pt1 Cl1 92.06(15)
Cl3 Pt1 Cl1 89.04(6)
Cl2 Pt1 Cl1 86.78(6)
C1 N1 C4 112.2(5)
C1 N1 Pt1 124.7(4)
C4 N1 Pt1 120.0(4)
C6 N2 C9 111.7(5)
C6 N2 Pt1 123.7(4)
C9 N2 Pt1 123.1(4)
C11 N3 C14 110.6(5)
C11 N3 Pt1 120.1(4)
C14 N3 Pt1 125.0(4)
N1 C1 C16 125.2(5)
N1 C1 C2 106.3(5)
C16 C1 C2 128.3(5)
C17 C2 C3 119.0(6)
C17 C2 C1 133.6(5)
C3 C2 C1 107.4(5)
C20 C3 C2 120.5(6)
C20 C3 C4 132.3(5)
C2 C3 C4 107.1(5)
N1 C4 C5 123.0(5)
N1 C4 C3 106.7(5)
C5 C4 C3 129.8(5)
C6 C5 C4 121.9(5)
C6 C5 C29 119.8(5)
C4 C5 C29 117.7(5)
N2 C6 C5 120.3(5)
N2 C6 C7 106.6(5)
C5 C6 C7 132.4(5)
C21 C7 C8 120.4(6)
C21 C7 C6 132.7(6)
C8 C7 C6 106.8(5)
C24 C8 C7 120.2(5)
C24 C8 C9 132.6(6)
C7 C8 C9 107.2(5)
N2 C9 C10 120.9(6)
N2 C9 C8 106.5(5)
C10 C9 C8 132.1(6)
C11 C10 C9 122.1(6)
C11 C10 C36 120.3(5)
C9 C10 C36 117.0(5)
N3 C11 C10 122.9(5)
N3 C11 C12 108.6(5)
C10 C11 C12 128.3(6)
C25 C12 C13 121.2(6)
C25 C12 C11 133.0(6)
C13 C12 C11 105.8(5)
C28 C13 C12 119.1(6)
C28 C13 C14 133.0(6)
C12 C13 C14 107.9(5)
N3 C14 C15 124.7(6)
N3 C14 C13 106.6(5)
C15 C14 C13 128.6(6)
C14 C15 C16 131.9(6)
C14 C15 C43 112.9(5)
C16 C15 C43 115.0(5)
C1 C16 C15 132.4(6)
C1 C16 C50 112.7(5)
C15 C16 C50 114.9(5)
C18 C17 C2 119.4(6)
C18 C17 H17 120.3
C2 C17 H17 120.3
C17 C18 C19 121.2(7)
C17 C18 H18 119.4
C19 C18 H18 119.4
C20 C19 C18 121.2(6)
C20 C19 H19 119.4
C18 C19 H19 119.4
C19 C20 C3 118.6(6)
C19 C20 H20 120.7
C3 C20 H20 120.7
C22 C21 C7 117.5(6)
C22 C21 H21 121.3
C7 C21 H21 121.3
C23 C22 C21 122.3(6)
C23 C22 H22 118.8
C21 C22 H22 118.8
C24 C23 C22 121.1(6)
C24 C23 H23 119.5
C22 C23 H23 119.5
C23 C24 C8 118.5(6)
C23 C24 H24 120.8
C8 C24 H24 120.8
C26 C25 C12 119.0(7)
C26 C25 H25 120.5
C12 C25 H25 120.5
C25 C26 C27 120.7(7)
C25 C26 H26 119.6
C27 C26 H26 119.6
C28 C27 C26 121.6(6)
C28 C27 H27 119.2
C26 C27 H27 119.2
C27 C28 C13 118.2(7)
C27 C28 H28 120.9
C13 C28 H28 120.9
C34 C29 C30 118.7(5)
C34 C29 C5 120.8(5)
C30 C29 C5 120.5(5)
C29 C30 C31 119.7(6)
C29 C30 H30 120.1
C31 C30 H30 120.1
C32 C31 C30 121.5(6)
C32 C31 H31 119.2
C30 C31 H31 119.2
C33 C32 C31 118.4(6)
C33 C32 C35 120.6(6)
C31 C32 C35 121.0(6)
C32 C33 C34 120.7(6)
C32 C33 H33 119.6
C34 C33 H33 119.6
C33 C34 C29 120.8(6)
C33 C34 H34 119.6
C29 C34 H34 119.6
C32 C35 H35A 109.5
C32 C35 H35B 109.5
H35A C35 H35B 109.5
C32 C35 H35C 109.5
H35A C35 H35C 109.5
H35B C35 H35C 109.5
C41 C36 C37 118.7(6)
C41 C36 C10 120.1(5)
C37 C36 C10 121.2(6)
C38 C37 C36 120.7(6)
C38 C37 H37 119.6
C36 C37 H37 119.6
C37 C38 C39 120.4(6)
C37 C38 H38 119.8
C39 C38 H38 119.8
C40 C39 C38 118.4(6)
C40 C39 C42 121.0(7)
C38 C39 C42 120.5(6)
C39 C40 C41 121.4(6)
C39 C40 H40 119.3
C41 C40 H40 119.3
C40 C41 C36 120.3(6)
C40 C41 H41 119.8
C36 C41 H41 119.8
C39 C42 H42A 109.5
C39 C42 H42B 109.5
H42A C42 H42B 109.5
C39 C42 H42C 109.5
H42A C42 H42C 109.5
H42B C42 H42C 109.5
C44 C43 C48 117.9(6)
C44 C43 C15 122.2(6)
C48 C43 C15 119.8(6)
C43 C44 C45 121.0(7)
C43 C44 H44 119.5
C45 C44 H44 119.5
C46 C45 C44 121.3(7)
C46 C45 H45 119.3
C44 C45 H45 119.3
C45 C46 C47 118.8(6)
C45 C46 C49 121.6(7)
C47 C46 C49 119.6(8)
C46 C47 C48 120.0(7)
C46 C47 H47 120.0
C48 C47 H47 120.0
C43 C48 C47 121.0(7)
C43 C48 H48 119.5
C47 C48 H48 119.5
C46 C49 H49A 109.5
C46 C49 H49B 109.5
H49A C49 H49B 109.5
C46 C49 H49C 109.5
H49A C49 H49C 109.5
H49B C49 H49C 109.5
C55 C50 C51 116.8(10)
C55 C50 C16 132.2(8)
C51 C50 C16 110.9(8)
C50 C51 C52 122.1(13)
C50 C51 H51 118.9
C52 C51 H51 118.9
C53 C52 C51 118.9(13)
C53 C52 H52 120.5
C51 C52 H52 120.5
C54 C53 C52 121.2(12)
C54 C53 C56 119.2(11)
C52 C53 C56 119.4(11)
C53 C54 C55 118.7(13)
C53 C54 H54 120.6
C55 C54 H54 120.6
C50 C55 C54 122.0(12)
C50 C55 H55 119.0
C54 C55 H55 119.0
C53 C56 H56A 109.5
C53 C56 H56B 109.5
H56A C56 H56B 109.5
C53 C56 H56C 109.5
H56A C56 H56C 109.5
H56B C56 H56C 109.5
C52A C51A H51A 119.3
C53A C52A C51A 118.7(13)
C53A C52A H52A 120.6
C51A C52A H52A 120.6
C52A C53A C54A 122.4(12)
C52A C53A C56A 118.7(12)
C54A C53A C56A 118.9(12)
C53A C54A C55A 118.8(13)
C53A C54A H54A 120.6
C55A C54A H54A 120.6
C54A C55A H55A 120.7
C53A C56A H56D 109.5
C53A C56A H56E 109.5
H56D C56A H56E 109.5
C53A C56A H56F 109.5
H56D C56A H56F 109.5
H56E C56A H56F 109.5
C58 C57 C62 119.1(19)
C58 C57 C63 114(2)
C62 C57 C63 126(2)
C59 C58 C57 114(2)
C59 C58 H58 123.0
C57 C58 H58 123.0
C60 C59 C58 126(2)
C60 C59 H59 117.2
C58 C59 H59 117.2
C61 C60 C59 121(2)
C61 C60 H60 119.4
C59 C60 H60 119.4
C60 C61 C62 117(2)
C60 C61 H61 121.7
C62 C61 H61 121.7
C61 C62 C57 123(2)
C61 C62 H62 118.5
C57 C62 H62 118.5
C57 C63 H63A 109.5
C57 C63 H63B 109.5
H63A C63 H63B 109.5
C57 C63 H63C 109.5
H63A C63 H63C 109.5
H63B C63 H63C 109.5

loop_
_geom_bond_atom_site_label_1
_geom_bond_atom_site_label_2
_geom_bond_distance
Pt1 N2 1.981(5)
Pt1 N1 2.009(5)
Pt1 N3 2.014(5)
Pt1 Cl3 2.3199(15)
Pt1 Cl2 2.3218(15)
Pt1 Cl1 2.3309(15)
N1 C1 1.365(7)
N1 C4 1.386(7)
N2 C6 1.360(7)
N2 C9 1.375(8)
N3 C11 1.372(8)
N3 C14 1.381(7)
C1 C16 1.419(8)
C1 C2 1.461(8)
C2 C17 1.401(9)
C2 C3 1.421(8)
C3 C20 1.406(8)
C3 C4 1.446(8)
C4 C5 1.427(8)
C5 C6 1.407(8)
C5 C29 1.492(7)
C6 C7 1.469(8)
C7 C21 1.394(8)
C7 C8 1.408(8)
C8 C24 1.404(9)
C8 C9 1.457(8)
C9 C10 1.403(8)
C10 C11 1.396(8)
C10 C36 1.489(8)
C11 C12 1.455(8)
C12 C25 1.400(9)
C12 C13 1.419(9)
C13 C28 1.412(8)
C13 C14 1.461(9)
C14 C15 1.418(9)
C15 C16 1.429(9)
C15 C43 1.493(9)
C16 C50 1.528(9)
C17 C18 1.376(9)
C17 H17 0.9500
C18 C19 1.391(9)
C18 H18 0.9500
C19 C20 1.371(9)
C19 H19 0.9500
C20 H20 0.9500
C21 C22 1.379(9)
C21 H21 0.9500
C22 C23 1.379(9)
C22 H22 0.9500
C23 C24 1.361(9)
C23 H23 0.9500
C24 H24 0.9500
C25 C26 1.366(9)
C25 H25 0.9500
C26 C27 1.400(10)
C26 H26 0.9500
C27 C28 1.397(10)
C27 H27 0.9500
C28 H28 0.9500
C29 C34 1.388(8)
C29 C30 1.389(8)
C30 C31 1.391(9)
C30 H30 0.9500
C31 C32 1.383(9)
C31 H31 0.9500
C32 C33 1.380(9)
C32 C35 1.520(8)
C33 C34 1.385(8)
C33 H33 0.9500
C34 H34 0.9500
C35 H35A 0.9800
C35 H35B 0.9800
C35 H35C 0.9800
C36 C41 1.388(9)
C36 C37 1.398(8)
C37 C38 1.380(9)
C37 H37 0.9500
C38 C39 1.400(9)
C38 H38 0.9500
C39 C40 1.380(9)
C39 C42 1.508(9)
C40 C41 1.383(9)
C40 H40 0.9500
C41 H41 0.9500
C42 H42A 0.9800
C42 H42B 0.9800
C42 H42C 0.9800
C43 C44 1.369(9)
C43 C48 1.387(10)
C44 C45 1.385(9)
C44 H44 0.9500
C45 C46 1.366(11)
C45 H45 0.9500
C46 C47 1.374(10)
C46 C49 1.530(9)
C47 C48 1.399(9)
C47 H47 0.9500
C48 H48 0.9500
C49 H49A 0.9800
C49 H49B 0.9800
C49 H49C 0.9800
C50 C55 1.383(12)
C50 C51 1.393(12)
C51 C52 1.403(13)
C51 H51 0.9500
C52 C53 1.376(13)
C52 H52 0.9500
C53 C54 1.366(13)
C53 C56 1.557(14)
C54 C55 1.420(13)
C54 H54 0.9500
C55 H55 0.9500
C56 H56A 0.9800
C56 H56B 0.9800
C56 H56C 0.9800
C51A C52A 1.398(13)
C51A H51A 0.9500
C52A C53A 1.352(14)
C52A H52A 0.9500
C53A C54A 1.375(13)
C53A C56A 1.555(15)
C54A C55A 1.427(13)
C54A H54A 0.9500
C55A H55A 0.9500
C56A H56D 0.9800
C56A H56E 0.9800
C56A H56F 0.9800
C57 C58 1.432(18)
C57 C62 1.445(17)
C57 C63 1.514(17)
C58 C59 1.392(17)
C58 H58 0.9500
C59 C60 1.375(18)
C59 H59 0.9500
C60 C61 1.366(18)
C60 H60 0.9500
C61 C62 1.374(17)
C61 H61 0.9500
C62 H62 0.9500
C63 H63A 0.9800
C63 H63B 0.9800
C63 H63C 0.9800

loop_
_geom_torsion_atom_site_label_1
_geom_torsion_atom_site_label_2
_geom_torsion_atom_site_label_3
_geom_torsion_atom_site_label_4
_geom_torsion
N2 Pt1 N1 C1 -151.3(5)
N3 Pt1 N1 C1 -69.9(5)
Cl3 Pt1 N1 C1 114.0(5)
Cl2 Pt1 N1 C1 26.7(5)
N2 Pt1 N1 C4 50.0(5)
N3 Pt1 N1 C4 131.5(5)
Cl3 Pt1 N1 C4 -44.7(4)
Cl2 Pt1 N1 C4 -132.0(4)
N1 Pt1 N2 C6 -53.8(5)
N3 Pt1 N2 C6 -142.9(5)
Cl3 Pt1 N2 C6 36.2(5)
Cl1 Pt1 N2 C6 125.5(5)
N1 Pt1 N2 C9 141.0(5)
N3 Pt1 N2 C9 51.9(5)
Cl3 Pt1 N2 C9 -129.0(5)
Cl1 Pt1 N2 C9 -39.7(5)
N2 Pt1 N3 C11 -52.3(5)
N1 Pt1 N3 C11 -134.4(5)
Cl2 Pt1 N3 C11 127.5(4)
Cl1 Pt1 N3 C11 40.5(4)
N2 Pt1 N3 C14 153.2(5)
N1 Pt1 N3 C14 71.1(5)
Cl2 Pt1 N3 C14 -27.0(5)
Cl1 Pt1 N3 C14 -114.0(5)
C4 N1 C1 C16 -169.9(6)
Pt1 N1 C1 C16 30.0(9)
C4 N1 C1 C2 5.2(7)
Pt1 N1 C1 C2 -154.9(4)
N1 C1 C2 C17 178.7(7)
C16 C1 C2 C17 -6.4(12)
N1 C1 C2 C3 -4.5(7)
C16 C1 C2 C3 170.4(6)
C17 C2 C3 C20 0.0(9)
C1 C2 C3 C20 -177.3(5)
C17 C2 C3 C4 179.6(5)
C1 C2 C3 C4 2.3(7)
C1 N1 C4 C5 168.5(5)
Pt1 N1 C4 C5 -30.4(8)
C1 N1 C4 C3 -3.8(7)
Pt1 N1 C4 C3 157.3(4)
C20 C3 C4 N1 -179.7(6)
C2 C3 C4 N1 0.8(6)
C20 C3 C4 C5 8.7(11)
C2 C3 C4 C5 -170.8(6)
N1 C4 C5 C6 -9.5(9)
C3 C4 C5 C6 160.9(6)
N1 C4 C5 C29 180.0(5)
C3 C4 C5 C29 -9.7(9)
C9 N2 C6 C5 -159.4(5)
Pt1 N2 C6 C5 33.9(8)
C9 N2 C6 C7 11.4(7)
Pt1 N2 C6 C7 -155.3(4)
C4 C5 C6 N2 8.7(9)
C29 C5 C6 N2 179.0(5)
C4 C5 C6 C7 -159.3(6)
C29 C5 C6 C7 11.0(9)
N2 C6 C7 C21 169.3(6)
C5 C6 C7 C21 -21.5(11)
N2 C6 C7 C8 -7.5(6)
C5 C6 C7 C8 161.7(6)
C21 C7 C8 C24 2.2(9)
C6 C7 C8 C24 179.5(5)
C21 C7 C8 C9 -176.0(5)
C6 C7 C8 C9 1.3(6)
C6 N2 C9 C10 161.9(5)
Pt1 N2 C9 C10 -31.3(8)
C6 N2 C9 C8 -10.6(7)
Pt1 N2 C9 C8 156.2(4)
C24 C8 C9 N2 -172.6(6)
C7 C8 C9 N2 5.3(6)
C24 C8 C9 C10 16.0(11)
C7 C8 C9 C10 -166.0(6)
N2 C9 C10 C11 -9.7(9)
C8 C9 C10 C11 160.7(6)
N2 C9 C10 C36 179.2(5)
C8 C9 C10 C36 -10.5(10)
C14 N3 C11 C10 -167.9(6)
Pt1 N3 C11 C10 34.2(8)
C14 N3 C11 C12 6.6(7)
Pt1 N3 C11 C12 -151.2(4)
C9 C10 C11 N3 7.4(9)
C36 C10 C11 N3 178.2(5)
C9 C10 C11 C12 -166.1(6)
C36 C10 C11 C12 4.7(10)
N3 C11 C12 C25 176.1(7)
C10 C11 C12 C25 -9.7(12)
N3 C11 C12 C13 -2.7(7)
C10 C11 C12 C13 171.5(6)
C25 C12 C13 C28 -3.1(10)
C11 C12 C13 C28 175.9(6)
C25 C12 C13 C14 179.1(6)
C11 C12 C13 C14 -1.9(7)
C11 N3 C14 C15 169.4(6)
Pt1 N3 C14 C15 -34.0(8)
C11 N3 C14 C13 -7.7(7)
Pt1 N3 C14 C13 148.8(4)
C28 C13 C14 N3 -171.6(7)
C12 C13 C14 N3 5.8(7)
C28 C13 C14 C15 11.4(12)
C12 C13 C14 C15 -171.2(6)
N3 C14 C15 C16 -10.7(11)
C13 C14 C15 C16 165.8(7)
N3 C14 C15 C43 175.0(6)
C13 C14 C15 C43 -8.6(9)
N1 C1 C16 C15 20.9(11)
C2 C1 C16 C15 -153.1(7)
N1 C1 C16 C50 -157.5(6)
C2 C1 C16 C50 28.5(9)
C14 C15 C16 C1 -6.9(12)
C43 C15 C16 C1 167.3(7)
C14 C15 C16 C50 171.4(6)
C43 C15 C16 C50 -14.3(8)
C3 C2 C17 C18 2.6(9)
C1 C2 C17 C18 179.1(7)
C2 C17 C18 C19 -3.1(10)
C17 C18 C19 C20 0.8(10)
C18 C19 C20 C3 1.8(9)
C2 C3 C20 C19 -2.2(9)
C4 C3 C20 C19 178.4(6)
C8 C7 C21 C22 0.0(9)
C6 C7 C21 C22 -176.5(6)
C7 C21 C22 C23 -1.5(10)
C21 C22 C23 C24 0.8(11)
C22 C23 C24 C8 1.4(10)
C7 C8 C24 C23 -2.9(9)
C9 C8 C24 C23 174.8(6)
C13 C12 C25 C26 4.8(10)
C11 C12 C25 C26 -173.9(7)
C12 C25 C26 C27 -3.6(11)
C25 C26 C27 C28 0.8(12)
C26 C27 C28 C13 0.9(11)
C12 C13 C28 C27 0.2(10)
C14 C13 C28 C27 177.4(7)
C6 C5 C29 C34 -72.0(8)
C4 C5 C29 C34 98.7(7)
C6 C5 C29 C30 111.3(7)
C4 C5 C29 C30 -77.9(7)
C34 C29 C30 C31 -3.0(10)
C5 C29 C30 C31 173.7(6)
C29 C30 C31 C32 -0.1(11)
C30 C31 C32 C33 3.1(11)
C30 C31 C32 C35 -178.3(7)
C31 C32 C33 C34 -2.9(10)
C35 C32 C33 C34 178.5(6)
C32 C33 C34 C29 -0.2(10)
C30 C29 C34 C33 3.2(10)
C5 C29 C34 C33 -173.5(6)
C11 C10 C36 C41 102.0(7)
C9 C10 C36 C41 -86.7(7)
C11 C10 C36 C37 -78.1(8)
C9 C10 C36 C37 93.2(7)
C41 C36 C37 C38 -1.8(9)
C10 C36 C37 C38 178.4(6)
C36 C37 C38 C39 1.3(9)
C37 C38 C39 C40 0.9(10)
C37 C38 C39 C42 -178.4(6)
C38 C39 C40 C41 -2.7(10)
C42 C39 C40 C41 176.6(6)
C39 C40 C41 C36 2.3(10)
C37 C36 C41 C40 0.0(9)
C10 C36 C41 C40 179.9(6)
C14 C15 C43 C44 -88.5(8)
C16 C15 C43 C44 96.2(8)
C14 C15 C43 C48 88.2(7)
C16 C15 C43 C48 -87.1(8)
C48 C43 C44 C45 0.0(10)
C15 C43 C44 C45 176.7(6)
C43 C44 C45 C46 0.3(11)
C44 C45 C46 C47 -0.5(11)
C44 C45 C46 C49 -179.9(7)
C45 C46 C47 C48 0.3(11)
C49 C46 C47 C48 179.7(7)
C44 C43 C48 C47 -0.2(10)
C15 C43 C48 C47 -177.0(6)
C46 C47 C48 C43 0.1(11)
C1 C16 C50 C55 -103.9(17)
C15 C16 C50 C55 77.4(17)
C1 C16 C50 C51 79.8(10)
C15 C16 C50 C51 -98.8(10)
C55 C50 C51 C52 -3.0(16)
C16 C50 C51 C52 173.9(8)
C50 C51 C52 C53 -1.2(14)
C51 C52 C53 C54 4(2)
C51 C52 C53 C56 180.0(13)
C52 C53 C54 C55 -3(3)
C56 C53 C54 C55 -178.6(19)
C51 C50 C55 C54 4(3)
C16 C50 C55 C54 -171.7(14)
C53 C54 C55 C50 -2(3)
C51A C52A C53A C54A -1(3)
C51A C52A C53A C56A -179.8(17)
C52A C53A C54A C55A -4(3)
C56A C53A C54A C55A 174.6(19)
C62 C57 C58 C59 -2.1(17)
C63 C57 C58 C59 -173.0(16)
C57 C58 C59 C60 0(2)
C58 C59 C60 C61 -3(4)
C59 C60 C61 C62 7(4)
C60 C61 C62 C57 -9(3)
C58 C57 C62 C61 7(3)
C63 C57 C62 C61 177(2)
